data_1539992
loop_
_publ_author_name
'Zanne, M.'
'Gleitzer, C.'

_publ_section_title
;
 Un polytype de Ba Fe O2.90
;
_journal_name_full 'Bulletin de la Societe Chimique de France (Vol=Year)'
_journal_page_first 1567
_journal_page_last 1570
_journal_volume 1971
_journal_year 1971
_chemical_formula_sum 'Ba Fe O3'
_space_group_IT_number 166
_symmetry_space_group_name_Hall '-R 3 2"'
_symmetry_space_group_name_H-M 'R -3 m :H'
_cell_angle_alpha 90
_cell_angle_beta 90
_cell_angle_gamma 120
_cell_formula_units_Z 12
_cell_length_a 5.6905
_cell_length_b 5.6905
_cell_length_c 28.01
_cell_volume 785.497
_citation_journal_id_ASTM BSCFAS
_cod_data_source_file Zanne_BSCFAS_1971_1235.cif
_cod_data_source_block Ba1Fe1O3
_cod_original_cell_volume 785.4971
_cod_original_formula_sum 'Ba1 Fe1 O3'
_cod_database_code 1539992

loop_
_symmetry_equiv_pos_as_xyz
x,y,z
-y,x-y,z
-x+y,-x,z
y,x,-z
-x,-x+y,-z
x-y,-y,-z
-x,-y,-z
y,-x+y,-z
x-y,x,-z
-y,-x,z
x,x-y,z
-x+y,y,z
x+2/3,y+1/3,z+1/3
-y+2/3,x-y+1/3,z+1/3
-x+y+2/3,-x+1/3,z+1/3
y+2/3,x+1/3,-z+1/3
-x+2/3,-x+y+1/3,-z+1/3
x-y+2/3,-y+1/3,-z+1/3
-x+2/3,-y+1/3,-z+1/3
y+2/3,-x+y+1/3,-z+1/3
x-y+2/3,x+1/3,-z+1/3
-y+2/3,-x+1/3,z+1/3
x+2/3,x-y+1/3,z+1/3
-x+y+2/3,y+1/3,z+1/3
x+1/3,y+2/3,z+2/3
-y+1/3,x-y+2/3,z+2/3
-x+y+1/3,-x+2/3,z+2/3
y+1/3,x+2/3,-z+2/3
-x+1/3,-x+y+2/3,-z+2/3
x-y+1/3,-y+2/3,-z+2/3
-x+1/3,-y+2/3,-z+2/3
y+1/3,-x+y+2/3,-z+2/3
x-y+1/3,x+2/3,-z+2/3
-y+1/3,-x+2/3,z+2/3
x+1/3,x-y+2/3,z+2/3
-x+y+1/3,y+2/3,z+2/3

loop_
_atom_site_label
_atom_site_type_symbol
_atom_site_fract_x
_atom_site_fract_y
_atom_site_fract_z
_atom_site_occupancy
_atom_site_U_iso_or_equiv
Ba2 Ba+2 0 0 -0.1667 0.5 0.0
O3 O-2 0.1667 -0.1667 0.25 1 0.0
O2 O-2 0.1667 -0.1667 0.1667 0.5 0.0
Fe2 Fe+4 0 0 0.2083 0.5 0.0
Fe3 Fe+4 0 0 0.2917 1 0.0
O1 O-2 0.5 0 0 1 0.0
Fe1 Fe+4 0 0 0.125 0.5 0.0
Ba1 Ba+2 0 0 0 1 0.0
Ba3 Ba+2 0 0 0.4167 1 0.0
